data_7017444
loop_
_publ_author_name
'Han, Li Juan'
'Fan, Li Yan'
'Meng, Miao'
'Wang, Xuefeng'
'Liu, Chun Y.'

_publ_section_title
;
 Supramolecular assemblies of dimolybdenum transoids built by
 Mo(2)-enhanced perfluorophenyl-perfluorophenyl synthons.
;
_journal_issue 48
_journal_name_full 'Dalton transactions (Cambridge, England : 2003)'
_journal_page_first 12832
_journal_page_last 12838
_journal_paper_doi 10.1039/c1dt11490e
_journal_volume 40
_journal_year 2011
_chemical_formula_moiety 'Mo2 C52 H46 N4 F10 O10'
_chemical_formula_sum 'C52 H46 F10 Mo2 N4 O10'
_chemical_formula_weight 1268.81
_chemical_name_common trans-Mo2(DAniF)2(OOCC6F5)2(THF)2
_chemical_name_systematic
;
?
;
_space_group_IT_number 2
_symmetry_cell_setting triclinic
_symmetry_space_group_name_Hall '-P 1'
_symmetry_space_group_name_H-M 'P -1'
_atom_sites_solution_hydrogens geom
_atom_sites_solution_primary direct
_atom_sites_solution_secondary difmap
_audit_creation_method SHELXL-97
_cell_angle_alpha 76.551(2)
_cell_angle_beta 82.545(2)
_cell_angle_gamma 72.299(2)
_cell_formula_units_Z 1
_cell_length_a 9.2255(13)
_cell_length_b 11.9204(17)
_cell_length_c 12.8568(18)
_cell_measurement_reflns_used 2299
_cell_measurement_temperature 293(2)
_cell_measurement_theta_max 25.63
_cell_measurement_theta_min 2.19
_cell_volume 1307.3(3)
_computing_cell_refinement SMART
_computing_data_collection SMART
_computing_data_reduction SAINT
_computing_molecular_graphics XP
_computing_publication_material CIFTAB
_computing_structure_refinement 'SHELXL-97 (Sheldrick, 1997)'
_computing_structure_solution 'SHELXS-97 (Sheldrick, 1990)'
_diffrn_ambient_temperature 293(2)
_diffrn_measured_fraction_theta_full 0.983
_diffrn_measured_fraction_theta_max 0.983
_diffrn_measurement_device_type 'BRUKER SMART 1000'
_diffrn_measurement_method \w-scan
_diffrn_radiation_monochromator graphite
_diffrn_radiation_source 'fine-focus sealed tube'
_diffrn_radiation_type MoK\a
_diffrn_radiation_wavelength 0.71073
_diffrn_reflns_av_R_equivalents 0.0278
_diffrn_reflns_av_sigmaI/netI 0.0500
_diffrn_reflns_limit_h_max 10
_diffrn_reflns_limit_h_min -10
_diffrn_reflns_limit_k_max 14
_diffrn_reflns_limit_k_min -11
_diffrn_reflns_limit_l_max 15
_diffrn_reflns_limit_l_min -9
_diffrn_reflns_number 6821
_diffrn_reflns_theta_full 25.00
_diffrn_reflns_theta_max 25.00
_diffrn_reflns_theta_min 2.19
_diffrn_standards_number 'none (area detector data)'
_exptl_absorpt_coefficient_mu 0.577
_exptl_absorpt_correction_T_max 0.901
_exptl_absorpt_correction_T_min 0.866
_exptl_absorpt_correction_type multi-scan
_exptl_absorpt_process_details SADABS
_exptl_crystal_colour red
_exptl_crystal_density_diffrn 1.612
_exptl_crystal_density_meas ?
_exptl_crystal_density_method 'not measured'
_exptl_crystal_description block
_exptl_crystal_F_000 640
_exptl_crystal_size_max 0.25
_exptl_crystal_size_mid 0.20
_exptl_crystal_size_min 0.15
_refine_diff_density_max 0.926
_refine_diff_density_min -0.478
_refine_diff_density_rms 0.074
_refine_ls_extinction_method none
_refine_ls_goodness_of_fit_ref 1.018
_refine_ls_hydrogen_treatment mixed
_refine_ls_matrix_type full
_refine_ls_number_parameters 352
_refine_ls_number_reflns 4527
_refine_ls_number_restraints 0
_refine_ls_restrained_S_all 1.018
_refine_ls_R_factor_all 0.0552
_refine_ls_R_factor_gt 0.0394
_refine_ls_shift/su_max 0.001
_refine_ls_shift/su_mean 0.000
_refine_ls_structure_factor_coef Fsqd
_refine_ls_weighting_details 'calc w=1/[\s^2^(Fo^2^)+(0.0413P)^2^+0.8069P] where P=(Fo^2^+2Fc^2^)/3'
_refine_ls_weighting_scheme calc
_refine_ls_wR_factor_gt 0.0852
_refine_ls_wR_factor_ref 0.0921
_reflns_number_gt 3699
_reflns_number_total 4527
_reflns_threshold_expression >2sigma(I)
_cod_data_source_file c1dt11490e.txt
_cod_data_source_block Mo2C52H46N4F10O10
_cod_depositor_comments
;
The following automatic conversions were performed:

'_exptl_crystal_density_meas' value 'not measured' was changed to '?'
- the value is perceived as not measured.

Automatic conversion script
Id: cif_fix_values 3008 2015-01-20 13:52:24Z robertas 
;
_cod_database_code 7017444

loop_
_symmetry_equiv_pos_as_xyz
'x, y, z'
'-x, -y, -z'

loop_
_atom_site_label
_atom_site_type_symbol
_atom_site_fract_x
_atom_site_fract_y
_atom_site_fract_z
_atom_site_U_iso_or_equiv
_atom_site_adp_type
_atom_site_occupancy
_atom_site_symmetry_multiplicity
_atom_site_calc_flag
_atom_site_refinement_flags
Mo1 Mo 0.53819(3) 0.51371(3) 0.91799(2) 0.03328(11) Uani 1 1 d .
N1 N 0.7615(3) 0.3968(3) 0.9531(2) 0.0378(7) Uani 1 1 d .
N2 N 0.3208(3) 0.6328(3) 0.8686(2) 0.0378(7) Uani 1 1 d .
O1 O 0.6063(3) 0.6647(2) 0.92932(19) 0.0397(6) Uani 1 1 d .
O2 O 0.4722(3) 0.3654(2) 0.89736(19) 0.0400(6) Uani 1 1 d .
O3 O 1.2475(3) 0.2331(3) 0.6666(2) 0.0709(10) Uani 1 1 d .
O4 O 0.1443(5) 0.8699(4) 0.4557(3) 0.0975(13) Uani 1 1 d .
F1 F 0.4416(3) 0.8382(2) 1.17507(19) 0.0610(6) Uani 1 1 d .
F2 F 0.5268(3) 1.0233(2) 1.1992(2) 0.0696(7) Uani 1 1 d .
F3 F 0.7573(3) 1.0885(3) 1.0728(3) 0.0869(9) Uani 1 1 d .
F4 F 0.9030(3) 0.9649(3) 0.9187(3) 0.0841(9) Uani 1 1 d .
F5 F 0.8219(3) 0.7788(2) 0.8915(2) 0.0632(7) Uani 1 1 d .
C10 C 0.2129(4) 0.6539(3) 0.9456(3) 0.0405(9) Uani 1 1 d .
H1A H 0.1171 0.7053 0.9282 0.049 Uiso 1 1 calc R
C7 C 0.5841(4) 0.6921(3) 1.0205(3) 0.0389(9) Uani 1 1 d .
C11 C 0.8837(4) 0.3566(3) 0.8781(3) 0.0374(9) Uani 1 1 d .
C12 C 1.0093(4) 0.4019(4) 0.8566(3) 0.0456(10) Uani 1 1 d .
H12A H 1.0135 0.4617 0.8904 0.055 Uiso 1 1 calc R
C13 C 1.1278(4) 0.3589(4) 0.7856(3) 0.0502(11) Uani 1 1 d .
H13A H 1.2116 0.3893 0.7725 0.060 Uiso 1 1 calc R
C14 C 1.1221(4) 0.2715(4) 0.7344(3) 0.0482(11) Uani 1 1 d .
C15 C 0.9986(5) 0.2274(4) 0.7523(4) 0.0598(12) Uani 1 1 d .
H15A H 0.9943 0.1690 0.7167 0.072 Uiso 1 1 calc R
C16 C 0.8796(5) 0.2701(4) 0.8238(3) 0.0536(11) Uani 1 1 d .
H16A H 0.7956 0.2402 0.8355 0.064 Uiso 1 1 calc R
C17 C 1.2448(6) 0.1418(6) 0.6129(4) 0.097(2) Uani 1 1 d .
H17A H 1.3368 0.1226 0.5680 0.146 Uiso 1 1 calc R
H17B H 1.1585 0.1702 0.5696 0.146 Uiso 1 1 calc R
H17C H 1.2374 0.0712 0.6649 0.146 Uiso 1 1 calc R
C21 C 0.2782(4) 0.6942(3) 0.7623(3) 0.0413(9) Uani 1 1 d .
C22 C 0.3600(5) 0.7667(4) 0.7001(3) 0.0519(11) Uani 1 1 d .
H22A H 0.4433 0.7763 0.7271 0.062 Uiso 1 1 calc R
C23 C 0.3194(5) 0.8264(4) 0.5959(3) 0.0626(13) Uani 1 1 d .
H23A H 0.3771 0.8738 0.5535 0.075 Uiso 1 1 calc R
C24 C 0.1954(6) 0.8151(4) 0.5568(3) 0.0638(13) Uani 1 1 d .
C25 C 0.1120(6) 0.7436(5) 0.6187(4) 0.0711(14) Uani 1 1 d .
H25A H 0.0275 0.7355 0.5919 0.085 Uiso 1 1 calc R
C26 C 0.1529(5) 0.6837(4) 0.7203(3) 0.0562(11) Uani 1 1 d .
H26A H 0.0956 0.6354 0.7617 0.067 Uiso 1 1 calc R
C27 C 0.2224(9) 0.9460(6) 0.3892(4) 0.120(3) Uani 1 1 d .
H27A H 0.1759 0.9777 0.3219 0.180 Uiso 1 1 calc R
H27B H 0.3268 0.9016 0.3773 0.180 Uiso 1 1 calc R
H27C H 0.2182 1.0110 0.4228 0.180 Uiso 1 1 calc R
C1 C 0.6284(4) 0.7988(3) 1.0323(3) 0.0382(9) Uani 1 1 d .
C2 C 0.5588(4) 0.8645(4) 1.1110(3) 0.0428(9) Uani 1 1 d .
C3 C 0.6001(5) 0.9602(4) 1.1250(3) 0.0491(10) Uani 1 1 d .
C4 C 0.7174(5) 0.9942(4) 1.0613(4) 0.0570(11) Uani 1 1 d .
C5 C 0.7891(4) 0.9319(4) 0.9827(4) 0.0564(12) Uani 1 1 d .
C6 C 0.7452(4) 0.8371(4) 0.9683(3) 0.0453(10) Uani 1 1 d .
O1S O 0.6414(4) 0.5380(3) 0.7172(2) 0.0722(10) Uani 1 1 d .
C11S C 0.7457(6) 0.6030(6) 0.6640(4) 0.104(2) Uani 1 1 d .
H11A H 0.8210 0.5987 0.7119 0.125 Uiso 1 1 calc R
H11B H 0.6924 0.6868 0.6378 0.125 Uiso 1 1 calc R
C12S C 0.8178(10) 0.5444(9) 0.5751(6) 0.160(4) Uani 1 1 d .
H12B H 0.8478 0.6012 0.5155 0.192 Uiso 1 1 calc R
H12C H 0.9073 0.4786 0.5972 0.192 Uiso 1 1 calc R
C13S C 0.7030(13) 0.5004(12) 0.5456(6) 0.193(5) Uani 1 1 d .
H13B H 0.7492 0.4243 0.5232 0.232 Uiso 1 1 calc R
H13C H 0.6475 0.5576 0.4871 0.232 Uiso 1 1 calc R
C14S C 0.5986(7) 0.4846(7) 0.6432(5) 0.107(2) Uani 1 1 d .
H14A H 0.4934 0.5240 0.6264 0.128 Uiso 1 1 calc R
H14B H 0.6100 0.3999 0.6724 0.128 Uiso 1 1 calc R

loop_
_atom_site_aniso_label
_atom_site_aniso_U_11
_atom_site_aniso_U_22
_atom_site_aniso_U_33
_atom_site_aniso_U_23
_atom_site_aniso_U_13
_atom_site_aniso_U_12
Mo1 0.03191(17) 0.03572(19) 0.03293(16) -0.00855(12) 0.00065(11) -0.01061(12)
N1 0.0332(15) 0.0404(18) 0.0388(16) -0.0113(14) 0.0013(12) -0.0080(13)
N2 0.0376(16) 0.0372(18) 0.0374(15) -0.0057(13) -0.0043(12) -0.0094(13)
O1 0.0405(13) 0.0403(15) 0.0407(14) -0.0094(11) 0.0004(10) -0.0155(11)
O2 0.0407(13) 0.0419(15) 0.0412(13) -0.0099(12) -0.0011(10) -0.0167(11)
O3 0.0520(17) 0.090(2) 0.0583(18) -0.0233(18) 0.0138(14) -0.0029(16)
O4 0.125(3) 0.110(3) 0.0503(19) 0.007(2) -0.030(2) -0.031(3)
F1 0.0637(15) 0.0648(16) 0.0644(15) -0.0300(13) 0.0133(12) -0.0275(13)
F2 0.0825(18) 0.0585(16) 0.0773(17) -0.0330(14) -0.0115(14) -0.0170(14)
F3 0.095(2) 0.0677(19) 0.123(3) -0.0338(18) -0.0077(18) -0.0479(17)
F4 0.0694(18) 0.081(2) 0.116(2) -0.0200(18) 0.0148(16) -0.0507(16)
F5 0.0509(14) 0.0691(17) 0.0785(16) -0.0290(14) 0.0159(12) -0.0277(12)
C10 0.0327(18) 0.039(2) 0.050(2) -0.0114(17) -0.0049(15) -0.0065(16)
C7 0.0314(18) 0.035(2) 0.050(2) -0.0103(18) -0.0039(15) -0.0071(16)
C11 0.0308(18) 0.039(2) 0.0402(19) -0.0064(17) -0.0026(14) -0.0071(16)
C12 0.039(2) 0.050(2) 0.050(2) -0.0124(19) 0.0008(16) -0.0154(18)
C13 0.034(2) 0.060(3) 0.053(2) -0.004(2) 0.0040(16) -0.0167(19)
C14 0.038(2) 0.057(3) 0.040(2) -0.0110(19) 0.0002(15) 0.0003(19)
C15 0.056(3) 0.065(3) 0.064(3) -0.034(2) 0.004(2) -0.013(2)
C16 0.044(2) 0.058(3) 0.068(3) -0.030(2) 0.0060(19) -0.019(2)
C17 0.074(4) 0.130(5) 0.075(3) -0.057(4) 0.010(3) 0.011(3)
C21 0.046(2) 0.036(2) 0.0377(19) -0.0118(16) -0.0016(15) -0.0032(17)
C22 0.058(2) 0.052(3) 0.045(2) -0.0057(19) -0.0047(18) -0.017(2)
C23 0.080(3) 0.050(3) 0.053(2) -0.006(2) 0.011(2) -0.021(2)
C24 0.074(3) 0.063(3) 0.051(2) -0.008(2) -0.018(2) -0.012(2)
C25 0.068(3) 0.089(4) 0.060(3) -0.010(3) -0.023(2) -0.025(3)
C26 0.056(3) 0.064(3) 0.052(2) -0.005(2) -0.0118(19) -0.023(2)
C27 0.176(7) 0.119(6) 0.052(3) 0.018(3) -0.018(4) -0.048(5)
C1 0.0356(19) 0.038(2) 0.045(2) -0.0091(17) -0.0095(15) -0.0135(16)
C2 0.039(2) 0.042(2) 0.051(2) -0.0104(18) -0.0094(16) -0.0132(17)
C3 0.054(2) 0.042(2) 0.054(2) -0.015(2) -0.0127(19) -0.009(2)
C4 0.057(3) 0.046(3) 0.078(3) -0.015(2) -0.019(2) -0.022(2)
C5 0.041(2) 0.054(3) 0.079(3) -0.007(2) -0.007(2) -0.023(2)
C6 0.0337(19) 0.045(2) 0.061(2) -0.015(2) -0.0053(17) -0.0117(18)
O1S 0.068(2) 0.097(3) 0.0437(16) -0.0114(17) 0.0029(14) -0.0166(18)
C11S 0.061(3) 0.145(6) 0.073(3) 0.018(4) 0.007(3) -0.018(3)
C12S 0.136(7) 0.175(9) 0.086(5) 0.015(5) 0.049(5) 0.023(6)
C13S 0.199(11) 0.313(15) 0.083(5) -0.104(8) 0.018(6) -0.059(11)
C14S 0.105(5) 0.133(6) 0.076(4) -0.042(4) -0.003(3) -0.010(4)

loop_
_atom_type_symbol
_atom_type_description
_atom_type_scat_dispersion_real
_atom_type_scat_dispersion_imag
_atom_type_scat_source
C C 0.0033 0.0016 'International Tables Vol C Tables 4.2.6.8 and 6.1.1.4'
H H 0.0000 0.0000 'International Tables Vol C Tables 4.2.6.8 and 6.1.1.4'
N N 0.0061 0.0033 'International Tables Vol C Tables 4.2.6.8 and 6.1.1.4'
O O 0.0106 0.0060 'International Tables Vol C Tables 4.2.6.8 and 6.1.1.4'
F F 0.0171 0.0103 'International Tables Vol C Tables 4.2.6.8 and 6.1.1.4'
Mo Mo -1.6832 0.6857 'International Tables Vol C Tables 4.2.6.8 and 6.1.1.4'

loop_
_geom_angle_atom_site_label_1
_geom_angle_atom_site_label_2
_geom_angle_atom_site_label_3
_geom_angle
_geom_angle_site_symmetry_1
_geom_angle_site_symmetry_3
O2 Mo1 Mo1 91.31(7) . 2_667
O2 Mo1 O1 176.84(9) . .
Mo1 Mo1 O1 91.81(7) 2_667 .
O2 Mo1 N1 89.57(11) . .
Mo1 Mo1 N1 91.84(8) 2_667 .
O1 Mo1 N1 90.89(11) . .
O2 Mo1 N2 90.15(11) . .
Mo1 Mo1 N2 93.05(8) 2_667 .
O1 Mo1 N2 89.14(10) . .
N1 Mo1 N2 175.11(11) . .
O2 Mo1 O1S 87.50(11) . .
Mo1 Mo1 O1S 177.42(8) 2_667 .
O1 Mo1 O1S 89.41(11) . .
N1 Mo1 O1S 85.87(10) . .
N2 Mo1 O1S 89.25(10) . .
C10 N1 C11 114.8(3) 2_667 .
C10 N1 Mo1 117.7(2) 2_667 .
C11 N1 Mo1 127.2(2) . .
C10 N2 C21 115.5(3) . .
C10 N2 Mo1 116.3(2) . .
C21 N2 Mo1 128.3(2) . .
C7 O1 Mo1 116.0(2) . .
C7 O2 Mo1 116.6(2) 2_667 .
C14 O3 C17 116.8(4) . .
C24 O4 C27 117.9(5) . .
N1 C10 N2 121.2(3) 2_667 .
N1 C10 H1A 119.4 2_667 .
N2 C10 H1A 119.4 . .
O2 C7 O1 124.3(4) 2_667 .
O2 C7 C1 117.7(3) 2_667 .
O1 C7 C1 118.0(3) . .
C16 C11 C12 117.9(3) . .
C16 C11 N1 120.0(3) . .
C12 C11 N1 122.1(4) . .
C13 C12 C11 120.7(4) . .
C13 C12 H12A 119.6 . .
C11 C12 H12A 119.6 . .
C14 C13 C12 120.2(4) . .
C14 C13 H13A 119.9 . .
C12 C13 H13A 119.9 . .
C15 C14 C13 120.3(4) . .
C15 C14 O3 124.0(4) . .
C13 C14 O3 115.7(4) . .
C14 C15 C16 119.6(4) . .
C14 C15 H15A 120.2 . .
C16 C15 H15A 120.2 . .
C11 C16 C15 121.3(4) . .
C11 C16 H16A 119.4 . .
C15 C16 H16A 119.4 . .
O3 C17 H17A 109.5 . .
O3 C17 H17B 109.5 . .
H17A C17 H17B 109.5 . .
O3 C17 H17C 109.5 . .
H17A C17 H17C 109.5 . .
H17B C17 H17C 109.5 . .
C22 C21 C26 118.2(4) . .
C22 C21 N2 120.3(4) . .
C26 C21 N2 121.5(4) . .
C21 C22 C23 120.5(4) . .
C21 C22 H22A 119.7 . .
C23 C22 H22A 119.7 . .
C24 C23 C22 120.0(4) . .
C24 C23 H23A 120.0 . .
C22 C23 H23A 120.0 . .
C23 C24 C25 120.0(4) . .
C23 C24 O4 125.1(5) . .
C25 C24 O4 114.9(5) . .
C24 C25 C26 120.0(4) . .
C24 C25 H25A 120.0 . .
C26 C25 H25A 120.0 . .
C25 C26 C21 121.2(4) . .
C25 C26 H26A 119.4 . .
C21 C26 H26A 119.4 . .
O4 C27 H27A 109.5 . .
O4 C27 H27B 109.5 . .
H27A C27 H27B 109.5 . .
O4 C27 H27C 109.5 . .
H27A C27 H27C 109.5 . .
H27B C27 H27C 109.5 . .
C2 C1 C6 115.4(4) . .
C2 C1 C7 122.0(3) . .
C6 C1 C7 122.5(3) . .
F1 C2 C3 116.4(4) . .
F1 C2 C1 120.6(4) . .
C3 C2 C1 123.0(4) . .
F2 C3 C2 121.1(4) . .
F2 C3 C4 119.0(4) . .
C2 C3 C4 119.9(4) . .
F3 C4 C3 120.7(4) . .
F3 C4 C5 120.4(4) . .
C3 C4 C5 118.9(4) . .
F4 C5 C6 119.6(4) . .
F4 C5 C4 119.7(4) . .
C6 C5 C4 120.6(4) . .
F5 C6 C5 117.6(4) . .
F5 C6 C1 120.4(4) . .
C5 C6 C1 122.0(4) . .
C14S O1S C11S 108.9(4) . .
C14S O1S Mo1 122.9(3) . .
C11S O1S Mo1 128.1(3) . .
O1S C11S C12S 105.0(7) . .
O1S C11S H11A 110.7 . .
C12S C11S H11A 110.7 . .
O1S C11S H11B 110.7 . .
C12S C11S H11B 110.7 . .
H11A C11S H11B 108.8 . .
C13S C12S C11S 104.9(7) . .
C13S C12S H12B 110.8 . .
C11S C12S H12B 110.8 . .
C13S C12S H12C 110.8 . .
C11S C12S H12C 110.8 . .
H12B C12S H12C 108.8 . .
C12S C13S C14S 106.0(6) . .
C12S C13S H13B 110.5 . .
C14S C13S H13B 110.5 . .
C12S C13S H13C 110.5 . .
C14S C13S H13C 110.5 . .
H13B C13S H13C 108.7 . .
O1S C14S C13S 105.9(6) . .
O1S C14S H14A 110.6 . .
C13S C14S H14A 110.6 . .
O1S C14S H14B 110.6 . .
C13S C14S H14B 110.6 . .
H14A C14S H14B 108.7 . .

loop_
_geom_bond_atom_site_label_1
_geom_bond_atom_site_label_2
_geom_bond_distance
_geom_bond_site_symmetry_2
Mo1 O2 2.117(3) .
Mo1 Mo1 2.1176(6) 2_667
Mo1 O1 2.119(3) .
Mo1 N1 2.143(3) .
Mo1 N2 2.149(3) .
Mo1 O1S 2.614(3) .
N1 C10 1.320(4) 2_667
N1 C11 1.426(4) .
N2 C10 1.321(4) .
N2 C21 1.434(4) .
O1 C7 1.264(4) .
O2 C7 1.261(4) 2_667
O3 C14 1.382(4) .
O3 C17 1.424(6) .
O4 C24 1.384(5) .
O4 C27 1.396(7) .
F1 C2 1.342(4) .
F2 C3 1.338(5) .
F3 C4 1.328(5) .
F4 C5 1.346(5) .
F5 C6 1.340(4) .
C10 N1 1.320(4) 2_667
C10 H1A 0.9300 .
C7 O2 1.261(4) 2_667
C7 C1 1.494(5) .
C11 C16 1.384(5) .
C11 C12 1.392(5) .
C12 C13 1.382(5) .
C12 H12A 0.9300 .
C13 C14 1.372(6) .
C13 H13A 0.9300 .
C14 C15 1.367(6) .
C15 C16 1.388(5) .
C15 H15A 0.9300 .
C16 H16A 0.9300 .
C17 H17A 0.9600 .
C17 H17B 0.9600 .
C17 H17C 0.9600 .
C21 C22 1.370(5) .
C21 C26 1.387(5) .
C22 C23 1.402(6) .
C22 H22A 0.9300 .
C23 C24 1.361(6) .
C23 H23A 0.9300 .
C24 C25 1.370(7) .
C25 C26 1.375(6) .
C25 H25A 0.9300 .
C26 H26A 0.9300 .
C27 H27A 0.9600 .
C27 H27B 0.9600 .
C27 H27C 0.9600 .
C1 C2 1.393(5) .
C1 C6 1.393(5) .
C2 C3 1.362(5) .
C3 C4 1.374(6) .
C4 C5 1.375(6) .
C5 C6 1.368(6) .
O1S C14S 1.414(7) .
O1S C11S 1.424(6) .
C11S C12S 1.458(9) .
C11S H11A 0.9700 .
C11S H11B 0.9700 .
C12S C13S 1.441(12) .
C12S H12B 0.9700 .
C12S H12C 0.9700 .
C13S C14S 1.491(10) .
C13S H13B 0.9700 .
C13S H13C 0.9700 .
C14S H14A 0.9700 .
C14S H14B 0.9700 .
